data_7001175
loop_
_publ_author_name
'Berthet, Jean-Claude'
'Siffredi, G\'erald'
'Thu\'ery, Pierre'
'Ephritikhine, Michel'

_publ_section_title
;
 Synthesis and crystal structure of pentavalent uranyl complexes. The
 remarkable stability of UO2X (X = I, SO3CF3) in non-aqueous solutions
;
_journal_issue 18
_journal_name_full 'Dalton Transactions'
_journal_page_first 3478
_journal_page_last 3494
_journal_paper_doi 10.1039/b820659g
_journal_year 2009
_chemical_formula_moiety 'C15 H15 Cl2 N3 O2 U'
_chemical_formula_sum 'C15 H15 Cl2 N3 O2 U'
_chemical_formula_weight 578.23
_space_group_IT_number 14
_symmetry_cell_setting monoclinic
_symmetry_space_group_name_Hall '-P 2ybc'
_symmetry_space_group_name_H-M 'P 1 21/c 1'
_atom_sites_solution_hydrogens geom
_atom_sites_solution_primary direct
_atom_sites_solution_secondary difmap
_audit_creation_method SHELXL-97
_cell_angle_alpha 90.00
_cell_angle_beta 112.600(4)
_cell_angle_gamma 90.00
_cell_formula_units_Z 4
_cell_length_a 11.1335(8)
_cell_length_b 13.0944(9)
_cell_length_c 13.2043(6)
_cell_measurement_reflns_used 51854
_cell_measurement_temperature 100(2)
_cell_measurement_theta_max 25.68
_cell_measurement_theta_min 2.28
_cell_volume 1777.2(2)
_computing_cell_refinement 'HKL2000 (Otwinowski & Minor, 1997)'
_computing_data_collection 'COLLECT (Hooft, 1998)'
_computing_data_reduction 'HKL2000 (Otwinowski & Minor, 1997)'
_computing_molecular_graphics 'SHELXTL (Sheldrick, 1999)'
_computing_publication_material 'SHELXTL (Sheldrick, 1999); PLATON (Spek, 2003)'
_computing_structure_refinement 'SHELXL-97 (Sheldrick, 1997)'
_computing_structure_solution 'SHELXS-97 (Sheldrick, 1997)'
_diffrn_ambient_temperature 100(2)
_diffrn_measured_fraction_theta_full 0.998
_diffrn_measured_fraction_theta_max 0.998
_diffrn_measurement_device_type 'Nonius Kappa-CCD area-detector diffractometer'
_diffrn_measurement_method 'two \f and three \w scans with 2\% steps'
_diffrn_radiation_monochromator graphite
_diffrn_radiation_source 'fine-focus sealed tube'
_diffrn_radiation_type MoK\a
_diffrn_radiation_wavelength 0.71073
_diffrn_reflns_av_R_equivalents 0.0484
_diffrn_reflns_av_sigmaI/netI 0.0499
_diffrn_reflns_limit_h_max 13
_diffrn_reflns_limit_h_min -13
_diffrn_reflns_limit_k_max 15
_diffrn_reflns_limit_k_min -15
_diffrn_reflns_limit_l_max 16
_diffrn_reflns_limit_l_min -16
_diffrn_reflns_number 51854
_diffrn_reflns_theta_full 25.68
_diffrn_reflns_theta_max 25.68
_diffrn_reflns_theta_min 2.28
_diffrn_standards_decay_% 0
_diffrn_standards_interval_time 0
_diffrn_standards_number 0
_exptl_absorpt_coefficient_mu 9.445
_exptl_absorpt_correction_T_max 0.624
_exptl_absorpt_correction_T_min 0.333
_exptl_absorpt_correction_type multi-scan
_exptl_absorpt_process_details 'SCALEPACK (Otwinowski & Minor, 1997)'
_exptl_crystal_colour 'translucent light yellow'
_exptl_crystal_density_diffrn 2.161
_exptl_crystal_density_method 'not measured'
_exptl_crystal_description platelet
_exptl_crystal_F_000 1072
_exptl_crystal_size_max 0.15
_exptl_crystal_size_mid 0.15
_exptl_crystal_size_min 0.05
_refine_diff_density_max 1.379
_refine_diff_density_min -2.085
_refine_diff_density_rms 0.171
_refine_ls_extinction_method none
_refine_ls_goodness_of_fit_ref 1.001
_refine_ls_hydrogen_treatment constr
_refine_ls_matrix_type full
_refine_ls_number_parameters 208
_refine_ls_number_reflns 3363
_refine_ls_number_restraints 0
_refine_ls_restrained_S_all 1.001
_refine_ls_R_factor_all 0.0359
_refine_ls_R_factor_gt 0.0305
_refine_ls_shift/su_max 0.001
_refine_ls_shift/su_mean 0.000
_refine_ls_structure_factor_coef Fsqd
_refine_ls_weighting_details 'calc w=1/[\s^2^(Fo^2^)+(0.0483P)^2^] where P=(Fo^2^+2Fc^2^)/3'
_refine_ls_weighting_scheme calc
_refine_ls_wR_factor_gt 0.0762
_refine_ls_wR_factor_ref 0.0786
_reflns_number_gt 2968
_reflns_number_total 3363
_reflns_threshold_expression >2sigma(I)
_cod_data_source_file b820659g.txt
_cod_data_source_block UO~2~Cl~2~(py)~3~
_cod_original_sg_symbol_H-M 'P 21/c'
_cod_database_code 7001175

loop_
_symmetry_equiv_pos_as_xyz
'x, y, z'
'-x, y+1/2, -z+1/2'
'-x, -y, -z'
'x, -y-1/2, z-1/2'

loop_
_atom_site_label
_atom_site_type_symbol
_atom_site_fract_x
_atom_site_fract_y
_atom_site_fract_z
_atom_site_U_iso_or_equiv
_atom_site_adp_type
_atom_site_occupancy
_atom_site_symmetry_multiplicity
_atom_site_calc_flag
_atom_site_refinement_flags
_atom_site_disorder_assembly
_atom_site_disorder_group
U U 0.260852(17) 0.523234(13) 0.284188(13) 0.02289(9) Uani 1 1 d . . .
Cl1 Cl 0.50265(12) 0.54145(9) 0.27822(9) 0.0260(2) Uani 1 1 d . . .
Cl2 Cl 0.03874(11) 0.41468(10) 0.22218(9) 0.0286(3) Uani 1 1 d . . .
O1 O 0.1822(3) 0.6155(3) 0.1826(2) 0.0272(7) Uani 1 1 d . . .
O2 O 0.3341(3) 0.4323(3) 0.3884(3) 0.0262(7) Uani 1 1 d . . .
N1 N 0.2542(4) 0.4129(3) 0.1219(3) 0.0250(9) Uani 1 1 d . . .
N2 N 0.3595(4) 0.6876(3) 0.3934(3) 0.0256(9) Uani 1 1 d . . .
N3 N 0.1475(4) 0.5817(3) 0.4104(3) 0.0250(9) Uani 1 1 d . . .
C1 C 0.1848(5) 0.4429(4) 0.0178(4) 0.0266(10) Uani 1 1 d . . .
H1 H 0.1423 0.5055 0.0058 0.032 Uiso 1 1 calc R . .
C2 C 0.1748(5) 0.3830(4) -0.0722(4) 0.0300(11) Uani 1 1 d . . .
H2 H 0.1268 0.4058 -0.1430 0.036 Uiso 1 1 calc R . .
C3 C 0.2366(5) 0.2897(4) -0.0556(4) 0.0320(12) Uani 1 1 d . . .
H3 H 0.2301 0.2486 -0.1149 0.038 Uiso 1 1 calc R . .
C4 C 0.3090(5) 0.2580(4) 0.0510(4) 0.0314(11) Uani 1 1 d . . .
H4 H 0.3524 0.1958 0.0648 0.038 Uiso 1 1 calc R . .
C5 C 0.3143(5) 0.3219(4) 0.1359(4) 0.0295(11) Uani 1 1 d . . .
H5 H 0.3625 0.3005 0.2072 0.035 Uiso 1 1 calc R . .
C6 C 0.3460(5) 0.7766(4) 0.3395(4) 0.0283(11) Uani 1 1 d . . .
H6 H 0.3165 0.7750 0.2634 0.034 Uiso 1 1 calc R . .
C7 C 0.3736(5) 0.8705(4) 0.3911(4) 0.0305(11) Uani 1 1 d . . .
H7 H 0.3633 0.9304 0.3508 0.037 Uiso 1 1 calc R . .
C8 C 0.4172(5) 0.8727(5) 0.5050(4) 0.0327(12) Uani 1 1 d . . .
H8 H 0.4340 0.9348 0.5422 0.039 Uiso 1 1 calc R . .
C9 C 0.4352(5) 0.7832(4) 0.5614(4) 0.0308(11) Uani 1 1 d . . .
H9 H 0.4662 0.7836 0.6377 0.037 Uiso 1 1 calc R . .
C10 C 0.4070(5) 0.6916(4) 0.5048(4) 0.0286(11) Uani 1 1 d . . .
H10 H 0.4210 0.6309 0.5443 0.034 Uiso 1 1 calc R . .
C11 C 0.0764(5) 0.6681(4) 0.3900(4) 0.0277(11) Uani 1 1 d . . .
H11 H 0.0571 0.7009 0.3231 0.033 Uiso 1 1 calc R . .
C12 C 0.0308(5) 0.7100(4) 0.4649(4) 0.0320(12) Uani 1 1 d . . .
H12 H -0.0180 0.7698 0.4484 0.038 Uiso 1 1 calc R . .
C13 C 0.0589(5) 0.6615(4) 0.5648(4) 0.0306(12) Uani 1 1 d . . .
H13 H 0.0304 0.6884 0.6168 0.037 Uiso 1 1 calc R . .
C14 C 0.1300(5) 0.5726(4) 0.5850(4) 0.0293(11) Uani 1 1 d . . .
H14 H 0.1485 0.5378 0.6506 0.035 Uiso 1 1 calc R . .
C15 C 0.1739(5) 0.5351(4) 0.5080(4) 0.0275(11) Uani 1 1 d . . .
H15 H 0.2235 0.4756 0.5236 0.033 Uiso 1 1 calc R . .

loop_
_atom_site_aniso_label
_atom_site_aniso_U_11
_atom_site_aniso_U_22
_atom_site_aniso_U_33
_atom_site_aniso_U_23
_atom_site_aniso_U_13
_atom_site_aniso_U_12
U 0.02814(12) 0.01961(17) 0.02227(12) 0.00059(6) 0.01119(8) 0.00150(7)
Cl1 0.0319(6) 0.0251(6) 0.0225(5) -0.0002(5) 0.0120(5) -0.0005(5)
Cl2 0.0324(6) 0.0273(7) 0.0287(6) -0.0030(5) 0.0144(5) -0.0038(5)
O1 0.0294(18) 0.0228(19) 0.0241(16) 0.0007(14) 0.0045(14) 0.0029(16)
O2 0.0329(18) 0.0191(19) 0.0286(16) 0.0021(15) 0.0141(14) 0.0025(16)
N1 0.028(2) 0.026(2) 0.0228(19) -0.0022(17) 0.0114(16) -0.0030(19)
N2 0.030(2) 0.022(2) 0.026(2) 0.0002(17) 0.0118(17) 0.0007(18)
N3 0.027(2) 0.023(2) 0.0278(19) -0.0017(17) 0.0133(16) -0.0021(18)
C1 0.031(3) 0.020(3) 0.030(2) 0.001(2) 0.013(2) 0.001(2)
C2 0.037(3) 0.027(3) 0.028(2) -0.003(2) 0.014(2) -0.001(2)
C3 0.036(3) 0.030(3) 0.034(3) -0.008(2) 0.017(2) -0.004(2)
C4 0.033(3) 0.024(3) 0.041(3) -0.003(2) 0.018(2) 0.002(2)
C5 0.030(3) 0.032(3) 0.027(2) 0.002(2) 0.011(2) 0.001(2)
C6 0.035(3) 0.027(3) 0.024(2) 0.001(2) 0.013(2) -0.002(2)
C7 0.036(3) 0.026(3) 0.031(2) 0.006(2) 0.014(2) 0.004(2)
C8 0.031(3) 0.027(3) 0.040(3) -0.008(2) 0.013(2) 0.000(2)
C9 0.031(3) 0.034(3) 0.028(2) -0.002(2) 0.012(2) -0.002(2)
C10 0.029(3) 0.030(3) 0.029(2) 0.001(2) 0.013(2) -0.001(2)
C11 0.032(3) 0.026(3) 0.026(2) 0.003(2) 0.012(2) 0.002(2)
C12 0.032(3) 0.026(3) 0.039(3) 0.000(2) 0.015(2) 0.004(2)
C13 0.036(3) 0.031(3) 0.030(2) -0.005(2) 0.019(2) -0.002(2)
C14 0.034(3) 0.030(3) 0.026(2) 0.000(2) 0.013(2) -0.003(2)
C15 0.029(3) 0.027(3) 0.031(3) 0.002(2) 0.016(2) 0.001(2)

loop_
_atom_type_symbol
_atom_type_description
_atom_type_scat_dispersion_real
_atom_type_scat_dispersion_imag
_atom_type_scat_source
C C 0.0033 0.0016 'International Tables Vol C Tables 4.2.6.8 and 6.1.1.4'
H H 0.0000 0.0000 'International Tables Vol C Tables 4.2.6.8 and 6.1.1.4'
N N 0.0061 0.0033 'International Tables Vol C Tables 4.2.6.8 and 6.1.1.4'
O O 0.0106 0.0060 'International Tables Vol C Tables 4.2.6.8 and 6.1.1.4'
Cl Cl 0.1484 0.1585 'International Tables Vol C Tables 4.2.6.8 and 6.1.1.4'
U U -9.6767 9.6646 'International Tables Vol C Tables 4.2.6.8 and 6.1.1.4'

loop_
_geom_angle_atom_site_label_1
_geom_angle_atom_site_label_2
_geom_angle_atom_site_label_3
_geom_angle
_geom_angle_site_symmetry_1
_geom_angle_site_symmetry_3
_geom_angle_publ_flag
O2 U O1 177.36(14) . . ?
O2 U N1 97.33(14) . . ?
O1 U N1 84.50(14) . . ?
O2 U N3 83.70(14) . . ?
O1 U N3 93.73(14) . . ?
N1 U N3 148.09(13) . . ?
O2 U N2 99.00(14) . . ?
O1 U N2 80.50(14) . . ?
N1 U N2 143.58(12) . . ?
N3 U N2 66.36(12) . . ?
O2 U Cl2 88.64(11) . . ?
O1 U Cl2 90.05(12) . . ?
N1 U Cl2 73.74(9) . . ?
N3 U Cl2 74.41(9) . . ?
N2 U Cl2 138.74(9) . . ?
O2 U Cl1 85.18(11) . . ?
O1 U Cl1 97.16(11) . . ?
N1 U Cl1 74.77(9) . . ?
N3 U Cl1 136.80(9) . . ?
N2 U Cl1 74.45(9) . . ?
Cl2 U Cl1 146.80(4) . . ?
C5 N1 C1 117.1(4) . . ?
C5 N1 U 122.2(3) . . ?
C1 N1 U 120.6(3) . . ?
C6 N2 C10 117.2(5) . . ?
C6 N2 U 119.3(3) . . ?
C10 N2 U 122.7(3) . . ?
C11 N3 C15 117.8(4) . . ?
C11 N3 U 121.3(3) . . ?
C15 N3 U 120.2(3) . . ?
N1 C1 C2 122.2(5) . . ?
N1 C1 H1 118.9 . . ?
C2 C1 H1 118.9 . . ?
C3 C2 C1 119.5(5) . . ?
C3 C2 H2 120.2 . . ?
C1 C2 H2 120.2 . . ?
C2 C3 C4 119.0(5) . . ?
C2 C3 H3 120.5 . . ?
C4 C3 H3 120.5 . . ?
C5 C4 C3 118.0(5) . . ?
C5 C4 H4 121.0 . . ?
C3 C4 H4 121.0 . . ?
N1 C5 C4 124.2(5) . . ?
N1 C5 H5 117.9 . . ?
C4 C5 H5 117.9 . . ?
N2 C6 C7 123.5(5) . . ?
N2 C6 H6 118.2 . . ?
C7 C6 H6 118.2 . . ?
C6 C7 C8 118.1(5) . . ?
C6 C7 H7 120.9 . . ?
C8 C7 H7 121.0 . . ?
C9 C8 C7 119.3(5) . . ?
C9 C8 H8 120.3 . . ?
C7 C8 H8 120.3 . . ?
C8 C9 C10 119.7(5) . . ?
C8 C9 H9 120.2 . . ?
C10 C9 H9 120.2 . . ?
N2 C10 C9 122.1(5) . . ?
N2 C10 H10 118.9 . . ?
C9 C10 H10 118.9 . . ?
N3 C11 C12 122.5(4) . . ?
N3 C11 H11 118.7 . . ?
C12 C11 H11 118.7 . . ?
C13 C12 C11 119.1(5) . . ?
C13 C12 H12 120.4 . . ?
C11 C12 H12 120.4 . . ?
C14 C13 C12 118.3(5) . . ?
C14 C13 H13 120.8 . . ?
C12 C13 H13 120.8 . . ?
C13 C14 C15 120.0(5) . . ?
C13 C14 H14 120.0 . . ?
C15 C14 H14 120.0 . . ?
N3 C15 C14 122.3(5) . . ?
N3 C15 H15 118.9 . . ?
C14 C15 H15 118.9 . . ?

loop_
_geom_bond_atom_site_label_1
_geom_bond_atom_site_label_2
_geom_bond_distance
_geom_bond_site_symmetry_2
_geom_bond_publ_flag
U O2 1.764(3) . ?
U O1 1.767(3) . ?
U N1 2.561(4) . ?
U N3 2.563(4) . ?
U N2 2.588(4) . ?
U Cl2 2.6926(12) . ?
U Cl1 2.7338(12) . ?
N1 C5 1.345(7) . ?
N1 C1 1.351(6) . ?
N2 C6 1.345(6) . ?
N2 C10 1.360(6) . ?
N3 C11 1.347(7) . ?
N3 C15 1.352(6) . ?
C1 C2 1.392(7) . ?
C1 H1 0.9300 . ?
C2 C3 1.377(8) . ?
C2 H2 0.9300 . ?
C3 C4 1.390(7) . ?
C3 H3 0.9300 . ?
C4 C5 1.380(7) . ?
C4 H4 0.9300 . ?
C5 H5 0.9300 . ?
C6 C7 1.381(8) . ?
C6 H6 0.9300 . ?
C7 C8 1.392(7) . ?
C7 H7 0.9300 . ?
C8 C9 1.363(8) . ?
C8 H8 0.9300 . ?
C9 C10 1.383(7) . ?
C9 H9 0.9300 . ?
C10 H10 0.9300 . ?
C11 C12 1.387(7) . ?
C11 H11 0.9300 . ?
C12 C13 1.387(7) . ?
C12 H12 0.9300 . ?
C13 C14 1.375(8) . ?
C13 H13 0.9300 . ?
C14 C15 1.377(7) . ?
C14 H14 0.9300 . ?
C15 H15 0.9300 . ?
